data_4080245
loop_
_publ_author_name
'Yan, KaKing'
'Schoendorff, George'
'Upton, Brianna M.'
'Ellern, Arkady'
'Windus, Theresa L.'
'Sadow, Aaron D.'

_publ_section_title
;
 Intermolecular \b-Hydrogen Abstraction in Ytterbium, Calcium, and
 Potassium Tris(dimethylsilyl)methyl Compounds
;
_journal_issue 5
_journal_name_full Organometallics
_journal_page_first 1300
_journal_paper_doi 10.1021/om3010299
_journal_volume 32
_journal_year 2013
_chemical_formula_sum 'C13 H35 K N2 Si3'
_chemical_formula_weight 342.80
_chemical_name_systematic
;

 ?

;
_space_group_IT_number 2
_symmetry_cell_setting triclinic
_symmetry_space_group_name_Hall '-P 1'
_symmetry_space_group_name_H-M 'P -1'
_atom_sites_solution_hydrogens geom
_atom_sites_solution_primary direct
_atom_sites_solution_secondary difmap
_audit_creation_method SHELXL-97
_cell_angle_alpha 98.081(4)
_cell_angle_beta 105.754(4)
_cell_angle_gamma 96.538(4)
_cell_formula_units_Z 2
_cell_length_a 8.935(2)
_cell_length_b 10.743(2)
_cell_length_c 12.522(3)
_cell_measurement_reflns_used 955
_cell_measurement_temperature 173(2)
_cell_measurement_theta_max 24.10
_cell_measurement_theta_min 2.35
_cell_volume 1130.7(4)
_computing_cell_refinement 'SAINT V7.66A (Bruker AXS, 2009)'
_computing_data_collection 'APEX2 Suite (Bruker AXS, 2009)'
_computing_data_reduction 'SAINT V7.66A (Bruker AXS, 2009)'
_computing_molecular_graphics 'XSHELL (Bruker AXS, 2007)'
_computing_publication_material 'APEX2 Suite (Bruker AXS, 2009)'
_computing_structure_refinement 'SHELXL-97 (Sheldrick, 2008)'
_computing_structure_solution 'SHELXS-97 (Sheldrick, 2008)'
_diffrn_ambient_temperature 173(2)
_diffrn_measured_fraction_theta_full 0.995
_diffrn_measured_fraction_theta_max 0.995
_diffrn_measurement_device_type 'CCD area detector'
_diffrn_measurement_method 'phi and omega scans'
_diffrn_radiation_monochromator graphite
_diffrn_radiation_source 'fine-focus sealed tube'
_diffrn_radiation_type MoK\a
_diffrn_radiation_wavelength 0.71073
_diffrn_reflns_av_R_equivalents 0.0433
_diffrn_reflns_av_sigmaI/netI 0.0715
_diffrn_reflns_limit_h_max 9
_diffrn_reflns_limit_h_min -9
_diffrn_reflns_limit_k_max 11
_diffrn_reflns_limit_k_min -11
_diffrn_reflns_limit_l_max 13
_diffrn_reflns_limit_l_min -13
_diffrn_reflns_number 7293
_diffrn_reflns_theta_full 23.25
_diffrn_reflns_theta_max 23.25
_diffrn_reflns_theta_min 1.94
_exptl_absorpt_coefficient_mu 0.388
_exptl_absorpt_correction_T_max 1
_exptl_absorpt_correction_T_min 0.73
_exptl_absorpt_correction_type multi-scan
_exptl_absorpt_process_details 'BRUKER SADABS'
_exptl_crystal_colour red
_exptl_crystal_density_diffrn 1.007
_exptl_crystal_density_method 'not measured'
_exptl_crystal_description prism
_exptl_crystal_F_000 376
_exptl_crystal_size_max 0.47
_exptl_crystal_size_mid 0.18
_exptl_crystal_size_min 0.17
_refine_diff_density_max 0.516
_refine_diff_density_min -0.369
_refine_diff_density_rms 0.073
_refine_ls_extinction_method none
_refine_ls_goodness_of_fit_ref 1.035
_refine_ls_hydrogen_treatment mixed
_refine_ls_matrix_type full
_refine_ls_number_parameters 191
_refine_ls_number_reflns 3214
_refine_ls_number_restraints 0
_refine_ls_restrained_S_all 1.035
_refine_ls_R_factor_all 0.0982
_refine_ls_R_factor_gt 0.0575
_refine_ls_shift/su_max 0.001
_refine_ls_shift/su_mean 0.000
_refine_ls_structure_factor_coef Fsqd
_refine_ls_weighting_details 'calc w=1/[\s^2^(Fo^2^)+(0.0595P)^2^+1.8429P] where P=(Fo^2^+2Fc^2^)/3'
_refine_ls_weighting_scheme calc
_refine_ls_wR_factor_gt 0.1269
_refine_ls_wR_factor_ref 0.1492
_reflns_number_gt 2151
_reflns_number_total 3214
_reflns_threshold_expression >2sigma(I)
_cod_data_source_file om3010299_si_002.cif
_cod_data_source_block KC(SiHMe2)3TMEDA
_cod_depositor_comments
;
The following automatic conversions were performed:

'_symmetry_cell_setting' value 'Triclinic' changed to 'triclinic'
according to /home/saulius/struct/CIF-dictionaries/cif_core.dic
dictionary named 'cif_core.dic' version 2.4.2 from 2011-04-26.

Automatic conversion script
Id: cif_fix_values 1891 2012-01-12 08:04:46Z andrius 
;
_cod_original_cell_volume 1130.6(4)
_cod_original_sg_symbol_H-M P-1
_cod_database_code 4080245

loop_
_symmetry_equiv_pos_as_xyz
'x, y, z'
'-x, -y, -z'

loop_
_atom_site_label
_atom_site_type_symbol
_atom_site_fract_x
_atom_site_fract_y
_atom_site_fract_z
_atom_site_U_iso_or_equiv
_atom_site_adp_type
_atom_site_occupancy
_atom_site_symmetry_multiplicity
_atom_site_calc_flag
_atom_site_refinement_flags
_atom_site_disorder_assembly
_atom_site_disorder_group
K1 K 0.17497(13) 0.13738(10) 0.17110(9) 0.0339(3) Uani 1 1 d . . 2
C1 C 0.1148(5) -0.1419(4) 0.1865(4) 0.0276(11) Uani 1 1 d . A 1
C2 C 0.2385(8) -0.3641(5) 0.0599(5) 0.0581(17) Uani 1 1 d . A 1
H2A H 0.3220 -0.3692 0.1254 0.087 Uiso 1 1 calc R A 1
H2B H 0.2721 -0.3833 -0.0063 0.087 Uiso 1 1 calc R A 1
H2C H 0.1476 -0.4242 0.0546 0.087 Uiso 1 1 calc R A 1
C3 C 0.3661(7) -0.0937(6) 0.0637(5) 0.0601(18) Uani 1 1 d . A 1
H3A H 0.3351 -0.0198 0.0342 0.090 Uiso 1 1 calc R A 1
H3B H 0.4152 -0.1401 0.0151 0.090 Uiso 1 1 calc R A 1
H3C H 0.4393 -0.0678 0.1378 0.090 Uiso 1 1 calc R A 1
C4 C -0.1637(6) -0.0175(5) 0.2315(5) 0.0486(15) Uani 1 1 d . A 1
H4A H -0.1095 0.0013 0.3108 0.073 Uiso 1 1 calc R A 1
H4B H -0.2750 -0.0367 0.2206 0.073 Uiso 1 1 calc R A 1
H4C H -0.1420 0.0550 0.1980 0.073 Uiso 1 1 calc R A 1
C5 C -0.1944(7) -0.3010(5) 0.2018(5) 0.0600(17) Uani 1 1 d . A 1
H5A H -0.1718 -0.3770 0.1632 0.090 Uiso 1 1 calc R A 1
H5B H -0.3061 -0.3014 0.1802 0.090 Uiso 1 1 calc R A 1
H5C H -0.1564 -0.2976 0.2818 0.090 Uiso 1 1 calc R A 1
C6 C 0.1596(7) -0.1293(7) 0.4432(5) 0.072(2) Uani 1 1 d . A 1
H6A H 0.0689 -0.0875 0.4366 0.108 Uiso 1 1 calc R A 1
H6B H 0.2358 -0.0961 0.5150 0.108 Uiso 1 1 calc R A 1
H6C H 0.1286 -0.2192 0.4372 0.108 Uiso 1 1 calc R A 1
C7 C 0.4295(6) -0.1775(6) 0.3564(5) 0.0599(17) Uani 1 1 d . A 1
H7A H 0.4004 -0.2671 0.3527 0.090 Uiso 1 1 calc R A 1
H7B H 0.4983 -0.1404 0.4302 0.090 Uiso 1 1 calc R A 1
H7C H 0.4829 -0.1643 0.3010 0.090 Uiso 1 1 calc R A 1
C8 C 0.1264(10) 0.3008(7) 0.4309(6) 0.090(2) Uani 1 1 d . B 1
H8A H 0.1232 0.3724 0.4850 0.134 Uiso 1 1 calc R B 1
H8B H 0.2050 0.2532 0.4655 0.134 Uiso 1 1 calc R B 1
H8C H 0.0254 0.2472 0.4048 0.134 Uiso 1 1 calc R B 1
C9 C 0.0474(10) 0.4168(8) 0.2848(7) 0.106(3) Uani 1 1 d . B 1
H9A H 0.0445 0.4884 0.3391 0.159 Uiso 1 1 calc R B 1
H9B H -0.0536 0.3632 0.2591 0.159 Uiso 1 1 calc R B 1
H9C H 0.0725 0.4464 0.2220 0.159 Uiso 1 1 calc R B 1
C10 C 0.3204(9) 0.4214(7) 0.3761(7) 0.107(3) Uani 1 1 d . B 1
H10 H 0.3524 0.4668 0.4495 0.128 Uiso 1 1 calc R B 1
C11 C 0.4206(8) 0.4308(6) 0.3149(6) 0.086(3) Uani 1 1 d . B 1
H11 H 0.4726 0.5109 0.3149 0.104 Uiso 1 1 calc R B 1
C12 C 0.5805(8) 0.2667(7) 0.3128(7) 0.090(2) Uani 1 1 d . B 1
H12A H 0.6719 0.3314 0.3424 0.134 Uiso 1 1 calc R B 1
H12B H 0.6035 0.1978 0.2652 0.134 Uiso 1 1 calc R B 1
H12C H 0.5519 0.2355 0.3739 0.134 Uiso 1 1 calc R B 1
C13 C 0.4890(9) 0.3589(7) 0.1513(6) 0.085(2) Uani 1 1 d . B 1
H13A H 0.5833 0.4209 0.1762 0.128 Uiso 1 1 calc R B 1
H13B H 0.4036 0.3956 0.1094 0.128 Uiso 1 1 calc R B 1
H13C H 0.5049 0.2863 0.1040 0.128 Uiso 1 1 calc R B 1
N1 N 0.1653(5) 0.3455(4) 0.3362(4) 0.0434(12) Uani 1 1 d . B 1
N2 N 0.4515(5) 0.3197(4) 0.2479(4) 0.0408(11) Uani 1 1 d . B 1
Si1 Si 0.18739(16) -0.19836(13) 0.07187(11) 0.0295(4) Uani 1 1 d . A 1
H1S H 0.077(5) -0.201(4) -0.031(4) 0.044 Uiso 1 1 d . C 1
Si2 Si -0.09470(16) -0.15844(13) 0.16337(11) 0.0301(4) Uani 1 1 d . A 1
H2S H -0.174(5) -0.173(4) 0.050(4) 0.045 Uiso 1 1 d . D 1
Si3 Si 0.24796(17) -0.10037(13) 0.32802(11) 0.0328(4) Uani 1 1 d . A 1
H3S H 0.312(5) 0.041(4) 0.365(4) 0.049 Uiso 1 1 d . E 1

loop_
_atom_site_aniso_label
_atom_site_aniso_U_11
_atom_site_aniso_U_22
_atom_site_aniso_U_33
_atom_site_aniso_U_23
_atom_site_aniso_U_13
_atom_site_aniso_U_12
K1 0.0378(7) 0.0283(6) 0.0313(6) 0.0047(5) 0.0056(5) -0.0002(5)
C1 0.023(3) 0.033(3) 0.027(3) 0.007(2) 0.008(2) 0.001(2)
C2 0.080(5) 0.046(4) 0.058(4) 0.008(3) 0.034(4) 0.017(3)
C3 0.062(4) 0.061(4) 0.076(5) 0.017(3) 0.049(4) 0.007(3)
C4 0.031(3) 0.062(4) 0.056(4) 0.010(3) 0.017(3) 0.008(3)
C5 0.052(4) 0.049(4) 0.083(5) 0.013(3) 0.031(4) -0.008(3)
C6 0.065(4) 0.126(6) 0.039(4) 0.030(4) 0.022(3) 0.038(4)
C7 0.042(4) 0.090(5) 0.044(4) 0.010(3) 0.003(3) 0.018(3)
C8 0.131(7) 0.079(5) 0.070(5) 0.009(4) 0.055(5) 0.006(5)
C9 0.126(7) 0.107(7) 0.085(6) 0.003(5) 0.020(5) 0.066(6)
C10 0.087(6) 0.081(5) 0.136(7) -0.072(5) 0.078(6) -0.048(5)
C11 0.058(4) 0.058(5) 0.125(6) -0.053(4) 0.050(5) -0.032(4)
C12 0.055(5) 0.079(5) 0.129(7) 0.033(5) 0.010(5) 0.013(4)
C13 0.110(6) 0.067(5) 0.074(5) 0.008(4) 0.035(5) -0.017(4)
N1 0.046(3) 0.043(3) 0.044(3) -0.002(2) 0.024(2) 0.004(2)
N2 0.033(3) 0.040(3) 0.050(3) 0.000(2) 0.019(2) 0.000(2)
Si1 0.0324(8) 0.0352(8) 0.0246(8) 0.0084(6) 0.0119(6) 0.0080(7)
Si2 0.0263(8) 0.0340(8) 0.0294(8) 0.0047(6) 0.0103(6) -0.0021(6)
Si3 0.0368(9) 0.0354(9) 0.0255(8) 0.0077(6) 0.0073(6) 0.0050(7)

loop_
_atom_type_symbol
_atom_type_description
_atom_type_scat_dispersion_real
_atom_type_scat_dispersion_imag
_atom_type_scat_source
C C 0.0033 0.0016 'International Tables Vol C Tables 4.2.6.8 and 6.1.1.4'
H H 0.0000 0.0000 'International Tables Vol C Tables 4.2.6.8 and 6.1.1.4'
N N 0.0061 0.0033 'International Tables Vol C Tables 4.2.6.8 and 6.1.1.4'
Si Si 0.0817 0.0704 'International Tables Vol C Tables 4.2.6.8 and 6.1.1.4'
K K 0.2009 0.2494 'International Tables Vol C Tables 4.2.6.8 and 6.1.1.4'

loop_
_geom_angle_atom_site_label_1
_geom_angle_atom_site_label_2
_geom_angle_atom_site_label_3
_geom_angle
_geom_angle_site_symmetry_1
K1 K1 H3S 122.1(9) 2
Si1 C1 Si2 118.7(3) .
Si1 C1 Si3 119.7(3) .
Si2 C1 Si3 120.4(2) .
C11 C10 N1 124.5(6) .
C11 C10 H10 117.8 .
N1 C10 H10 117.8 .
C10 C11 N2 122.2(6) .
C10 C11 H11 118.9 .
N2 C11 H11 118.9 .
C9 N1 C10 111.9(6) .
C9 N1 C8 109.2(6) .
C10 N1 C8 108.8(6) .
C13 N2 C12 109.9(5) .
C13 N2 C11 108.0(5) .
C12 N2 C11 111.2(6) .
C1 Si1 C3 114.3(2) .
C1 Si1 C2 118.1(2) .
C3 Si1 C2 105.0(3) .
C1 Si1 H1S 111.0(18) .
C3 Si1 H1S 103.3(18) .
C2 Si1 H1S 103.6(18) .
C1 Si2 C5 118.0(3) .
C1 Si2 C4 114.8(2) .
C5 Si2 C4 105.6(3) .
C1 Si2 H2S 111.3(18) .
C5 Si2 H2S 101.1(19) .
C4 Si2 H2S 104.5(18) .
C1 Si3 C6 115.6(3) .
C1 Si3 C7 116.4(2) .
C6 Si3 C7 104.9(3) .
C1 Si3 H3S 113.7(17) .
C6 Si3 H3S 100.4(17) .
C7 Si3 H3S 103.8(17) .

loop_
_geom_bond_atom_site_label_1
_geom_bond_atom_site_label_2
_geom_bond_distance
_geom_bond_site_symmetry_2
K1 K1 4.890(2) 2
K1 H3S 2.80(5) .
C1 Si1 1.789(5) .
C1 Si2 1.798(5) .
C1 Si3 1.807(5) .
C2 Si1 1.884(6) .
C2 H2A 0.9600 .
C2 H2B 0.9600 .
C2 H2C 0.9600 .
C3 Si1 1.880(5) .
C3 H3A 0.9600 .
C3 H3B 0.9600 .
C3 H3C 0.9600 .
C4 Si2 1.881(5) .
C4 H4A 0.9600 .
C4 H4B 0.9600 .
C4 H4C 0.9600 .
C5 Si2 1.871(5) .
C5 H5A 0.9600 .
C5 H5B 0.9600 .
C5 H5C 0.9600 .
C6 Si3 1.868(6) .
C6 H6A 0.9600 .
C6 H6B 0.9600 .
C6 H6C 0.9600 .
C7 Si3 1.876(6) .
C7 H7A 0.9600 .
C7 H7B 0.9600 .
C7 H7C 0.9600 .
C8 N1 1.450(7) .
C8 H8A 0.9600 .
C8 H8B 0.9600 .
C8 H8C 0.9600 .
C9 N1 1.437(8) .
C9 H9A 0.9600 .
C9 H9B 0.9600 .
C9 H9C 0.9600 .
C10 C11 1.331(9) .
C10 N1 1.445(8) .
C10 H10 0.9300 .
C11 N2 1.457(7) .
C11 H11 0.9300 .
C12 N2 1.444(7) .
C12 H12A 0.9600 .
C12 H12B 0.9600 .
C12 H12C 0.9600 .
C13 N2 1.443(7) .
C13 H13A 0.9600 .
C13 H13B 0.9600 .
C13 H13C 0.9600 .
Si1 H1S 1.39(5) .
Si2 H2S 1.38(5) .
Si3 H3S 1.52(5) .
